data_4333674
loop_
_publ_author_name
'Zhe Li'
'Ahmed Dellali'
'Jahangir Malik'
'Majid Motevalli'
'Roger M. Nix'
'Toyin Olukoya'
'Yu Peng'
'Huanqing Ye'
'William P. Gillin'
'Ignacio Hern\'andez'
'Peter B. Wyatt'

_publ_section_title
;
 Luminescent Zinc(II) Complexes of Fluorinated Benzothiazol-2-yl
 Substituted Phenoxide and Enolate Ligands
;
_journal_name_full 'Inorganic Chemistry'
_journal_page_first 1379
_journal_page_last 1387
_journal_paper_doi 10.1021/ic302063u
_journal_volume 52
_journal_year 2013
_chemical_formula_moiety 'C20 H2 Cu1 F14 N2 O2 S2'
_chemical_formula_sum 'C20 H2 Cu F14 N2 O2 S2'
_chemical_formula_weight 695.9
_chemical_name_systematic
;
 ?
;
_space_group_IT_number 2
_symmetry_cell_setting triclinic
_symmetry_Int_Tables_number 2
_symmetry_space_group_name_Hall '-P 1'
_symmetry_space_group_name_H-M 'P -1'
_atom_sites_solution_hydrogens geom
_atom_sites_solution_primary direct
_atom_sites_solution_secondary difmap
_audit_creation_method SHELXL-97
_cell_angle_alpha 68.841(2)
_cell_angle_beta 84.985(2)
_cell_angle_gamma 77.252(2)
_cell_formula_units_Z 2
_cell_length_a 8.6220(3)
_cell_length_b 11.3026(3)
_cell_length_c 12.5469(4)
_cell_measurement_reflns_used 5011
_cell_measurement_temperature 120(2)
_cell_measurement_theta_max 27.485
_cell_measurement_theta_min 2.91
_cell_measurement_wavelength 0.71073
_cell_volume 1112.13(6)
_computing_cell_refinement 'HKL Scalepack (Otwinowski & Minor 1997)'
_computing_data_collection 'Collect (Bruker AXS BV, 1997-2004)'
_computing_data_reduction 'HKL Denzo and Scalepack (Otwinowski & Minor 1997)'
_computing_molecular_graphics 'Ortep-3 for Windows (Farrugia, 1997)'
_computing_publication_material 'WinGX publication routines (Farrugia, 1999)'
_computing_structure_refinement 'SHELXL-97 (Sheldrick, 1997)'
_computing_structure_solution 'SHELXS-86 (Sheldrick, 1986)'
_diffrn_ambient_temperature 120(2)
_diffrn_detector_area_resol_mean 9
_diffrn_measured_fraction_theta_full 0.987
_diffrn_measured_fraction_theta_max 0.987
_diffrn_measurement_device '95mm CCD camera on \k-goniostat'
_diffrn_measurement_device_type KappaCCD
_diffrn_measurement_method CCD
_diffrn_orient_matrix_type 'by Bruker AXS Collect from scalepack cell'
_diffrn_orient_matrix_UB_11 -0.0392393
_diffrn_orient_matrix_UB_12 0.0372196
_diffrn_orient_matrix_UB_13 -0.0804209
_diffrn_orient_matrix_UB_21 0.1081827
_diffrn_orient_matrix_UB_22 -0.0313956
_diffrn_orient_matrix_UB_23 -0.0273962
_diffrn_orient_matrix_UB_31 -0.0299726
_diffrn_orient_matrix_UB_32 -0.0837802
_diffrn_orient_matrix_UB_33 0.0093019
_diffrn_radiation_monochromator graphite
_diffrn_radiation_probe x-ray
_diffrn_radiation_type MoK\a
_diffrn_radiation_wavelength 0.71073
_diffrn_reflns_av_R_equivalents 0.0681
_diffrn_reflns_av_unetI/netI 0.0667
_diffrn_reflns_limit_h_max 11
_diffrn_reflns_limit_h_min -11
_diffrn_reflns_limit_k_max 14
_diffrn_reflns_limit_k_min -14
_diffrn_reflns_limit_l_max 16
_diffrn_reflns_limit_l_min -16
_diffrn_reflns_number 22507
_diffrn_reflns_theta_full 27.60
_diffrn_reflns_theta_max 27.60
_diffrn_reflns_theta_min 3.52
_exptl_absorpt_coefficient_mu 1.313
_exptl_absorpt_correction_T_max 0.9494
_exptl_absorpt_correction_T_min 0.7265
_exptl_absorpt_correction_type multi-scan
_exptl_absorpt_process_details 'SADABS 2007/2 (Sheldrick, G.M., 2007)'
_exptl_crystal_colour Brown
_exptl_crystal_density_diffrn 2.078
_exptl_crystal_description Fragment
_exptl_crystal_F_000 678
_exptl_crystal_size_max 0.26
_exptl_crystal_size_mid 0.08
_exptl_crystal_size_min 0.04
_refine_diff_density_max 0.612
_refine_diff_density_min -0.675
_refine_diff_density_rms 0.105
_refine_ls_extinction_coef 0.0047(10)
_refine_ls_extinction_expression Fc^*^=kFc[1+0.001xFc^2^\l^3^/sin(2\q)]^-1/4^
_refine_ls_extinction_method SHELXL
_refine_ls_goodness_of_fit_ref 1.055
_refine_ls_hydrogen_treatment mixed
_refine_ls_matrix_type full
_refine_ls_number_parameters 379
_refine_ls_number_reflns 5099
_refine_ls_number_restraints 0
_refine_ls_restrained_S_all 1.055
_refine_ls_R_factor_all 0.0725
_refine_ls_R_factor_gt 0.0474
_refine_ls_shift/su_max 0.001
_refine_ls_shift/su_mean 0.000
_refine_ls_structure_factor_coef Fsqd
_refine_ls_weighting_details 'calc w=1/[\s^2^(Fo^2^)+(0.0570P)^2^+0.3868P] where P=(Fo^2^+2Fc^2^)/3'
_refine_ls_weighting_scheme calc
_refine_ls_wR_factor_gt 0.1073
_refine_ls_wR_factor_ref 0.1188
_reflns_number_gt 3818
_reflns_number_total 5099
_reflns_threshold_expression >2sigma(I)
_cod_data_source_file ic302063u_si_001_6.cif
_cod_data_source_block CCDC_873935
_cod_database_code 4333674

loop_
_symmetry_equiv_pos_as_xyz
'x, y, z'
'-x, -y, -z'

loop_
_atom_site_label
_atom_site_type_symbol
_atom_site_fract_x
_atom_site_fract_y
_atom_site_fract_z
_atom_site_U_iso_or_equiv
_atom_site_adp_type
_atom_site_occupancy
_atom_site_symmetry_multiplicity
_atom_site_calc_flag
C1 C 0.2099(4) 0.9320(3) 0.0186(2) 0.0187(6) Uani 1 1 d
C2 C 0.1652(4) 0.8313(3) -0.0057(3) 0.0249(7) Uani 1 1 d
C3 C 0.1228(4) 0.7269(3) 0.0776(3) 0.0225(7) Uani 1 1 d
C4 C 0.0877(5) 0.6186(3) 0.0448(3) 0.0328(8) Uani 1 1 d
C5 C 0.3144(4) 1.1219(3) 0.0062(3) 0.0212(7) Uani 1 1 d
C6 C 0.2625(3) 1.0517(3) 0.1147(3) 0.0185(6) Uani 1 1 d
C7 C 0.2788(4) 1.0918(3) 0.2051(3) 0.0222(7) Uani 1 1 d
C8 C 0.3419(4) 1.1987(3) 0.1857(3) 0.0242(7) Uani 1 1 d
C9 C 0.3982(4) 1.2649(3) 0.0780(3) 0.0266(7) Uani 1 1 d
C10 C 0.3845(4) 1.2261(3) -0.0109(3) 0.0244(7) Uani 1 1 d
C11 C 0.0068(4) 0.7317(3) 0.4886(2) 0.0207(7) Uani 1 1 d
C12 C -0.1084(4) 0.8469(3) 0.4746(3) 0.0241(7) Uani 1 1 d
C13 C -0.1239(4) 0.9520(3) 0.3762(2) 0.0207(7) Uani 1 1 d
C14 C -0.2489(4) 1.0714(3) 0.3695(3) 0.0255(7) Uani 1 1 d
C15 C 0.1685(4) 0.5127(3) 0.5627(3) 0.0225(7) Uani 1 1 d
C16 C 0.2075(4) 0.5873(3) 0.4520(3) 0.0202(7) Uani 1 1 d
C17 C 0.3359(4) 0.5346(3) 0.3955(3) 0.0239(7) Uani 1 1 d
C18 C 0.4159(4) 0.4091(3) 0.4473(3) 0.0256(7) Uani 1 1 d
C19 C 0.3721(4) 0.3352(3) 0.5560(3) 0.0301(8) Uani 1 1 d
C20 C 0.2503(4) 0.3865(3) 0.6137(3) 0.0290(8) Uani 1 1 d
N1 N 0.2036(3) 0.9446(2) 0.1202(2) 0.0180(5) Uani 1 1 d
N2 N 0.1132(3) 0.7104(2) 0.4107(2) 0.0194(5) Uani 1 1 d
O1 O 0.1067(3) 0.70406(19) 0.18560(17) 0.0227(5) Uani 1 1 d
O2 O -0.0439(3) 0.9662(2) 0.28245(17) 0.0229(5) Uani 1 1 d
F1 F 0.1067(5) 0.6371(3) -0.0632(2) 0.1014(14) Uani 1 1 d
F2 F 0.1757(3) 0.50637(19) 0.1019(2) 0.0493(6) Uani 1 1 d
F3 F -0.0604(3) 0.6030(2) 0.0737(3) 0.0651(8) Uani 1 1 d
F4 F 0.2371(2) 1.02586(18) 0.31197(15) 0.0280(4) Uani 1 1 d
F5 F 0.3515(2) 1.24025(18) 0.27234(16) 0.0304(4) Uani 1 1 d
F6 F 0.4676(2) 1.36446(18) 0.06349(18) 0.0355(5) Uani 1 1 d
F7 F 0.4404(2) 1.28829(18) -0.11474(16) 0.0347(5) Uani 1 1 d
F8 F -0.3457(3) 1.0574(2) 0.45762(19) 0.0609(8) Uani 1 1 d
F9 F -0.1829(3) 1.1711(2) 0.3568(3) 0.0713(9) Uani 1 1 d
F10 F -0.3386(3) 1.1086(2) 0.27826(19) 0.0529(7) Uani 1 1 d
F11 F 0.3883(2) 0.60625(18) 0.29473(15) 0.0288(4) Uani 1 1 d
F12 F 0.5402(2) 0.35960(18) 0.39423(18) 0.0353(5) Uani 1 1 d
F13 F 0.4551(2) 0.21347(18) 0.60552(19) 0.0404(5) Uani 1 1 d
F14 F 0.2111(2) 0.31481(18) 0.71973(16) 0.0369(5) Uani 1 1 d
S1 S 0.28526(10) 1.05208(7) -0.09124(6) 0.0228(2) Uani 1 1 d
S2 S 0.01418(10) 0.60109(8) 0.61744(7) 0.0249(2) Uani 1 1 d
Cu1 Cu 0.10681(4) 0.83092(3) 0.25242(3) 0.01949(14) Uani 1 1 d
H2 H 0.169(4) 0.836(3) -0.079(3) 0.030(10) Uiso 1 1 d
H12 H -0.180(4) 0.848(3) 0.534(3) 0.033(10) Uiso 1 1 d

loop_
_atom_site_aniso_label
_atom_site_aniso_U_11
_atom_site_aniso_U_22
_atom_site_aniso_U_33
_atom_site_aniso_U_23
_atom_site_aniso_U_13
_atom_site_aniso_U_12
C1 0.0189(15) 0.0161(14) 0.0169(15) -0.0021(12) 0.0008(12) -0.0017(12)
C2 0.0358(19) 0.0227(17) 0.0175(17) -0.0092(14) -0.0017(14) -0.0043(14)
C3 0.0276(17) 0.0165(15) 0.0224(16) -0.0065(13) -0.0021(13) -0.0023(13)
C4 0.045(2) 0.0207(17) 0.032(2) -0.0084(16) -0.0061(16) -0.0067(16)
C5 0.0194(16) 0.0187(15) 0.0208(16) -0.0035(13) 0.0005(12) -0.0008(13)
C6 0.0192(16) 0.0131(14) 0.0199(15) -0.0031(12) -0.0018(12) -0.0008(12)
C7 0.0209(16) 0.0229(16) 0.0195(16) -0.0056(14) -0.0003(12) -0.0011(13)
C8 0.0229(17) 0.0240(16) 0.0283(17) -0.0131(14) -0.0010(13) -0.0032(13)
C9 0.0214(17) 0.0201(16) 0.038(2) -0.0091(15) -0.0002(14) -0.0061(13)
C10 0.0259(17) 0.0200(16) 0.0219(16) -0.0023(14) 0.0042(13) -0.0044(13)
C11 0.0293(17) 0.0165(15) 0.0143(15) -0.0016(12) -0.0015(13) -0.0069(13)
C12 0.0285(18) 0.0238(17) 0.0187(16) -0.0083(14) 0.0018(14) -0.0021(14)
C13 0.0237(16) 0.0214(16) 0.0178(16) -0.0076(13) -0.0008(13) -0.0049(13)
C14 0.0292(18) 0.0245(17) 0.0215(16) -0.0089(14) -0.0017(14) -0.0009(14)
C15 0.0250(17) 0.0211(16) 0.0213(16) -0.0054(14) -0.0034(13) -0.0068(13)
C16 0.0267(17) 0.0142(14) 0.0185(15) -0.0018(13) -0.0040(13) -0.0067(13)
C17 0.0264(17) 0.0213(16) 0.0213(16) -0.0018(14) 0.0002(13) -0.0094(14)
C18 0.0207(17) 0.0238(16) 0.0316(18) -0.0099(15) -0.0018(14) -0.0023(13)
C19 0.0293(19) 0.0173(16) 0.037(2) -0.0001(15) -0.0098(15) -0.0036(14)
C20 0.0336(19) 0.0225(17) 0.0241(17) 0.0032(15) -0.0057(15) -0.0093(15)
N1 0.0234(14) 0.0141(12) 0.0169(13) -0.0060(10) -0.0012(10) -0.0029(10)
N2 0.0226(14) 0.0173(13) 0.0176(13) -0.0042(11) 0.0013(10) -0.0066(11)
O1 0.0316(13) 0.0165(11) 0.0198(11) -0.0058(9) 0.0011(9) -0.0060(9)
O2 0.0276(12) 0.0196(11) 0.0184(11) -0.0048(9) 0.0030(9) -0.0030(9)
F1 0.244(4) 0.0606(18) 0.0315(14) -0.0251(13) 0.0174(19) -0.088(2)
F2 0.0489(14) 0.0229(11) 0.0808(17) -0.0276(12) -0.0160(12) 0.0050(10)
F3 0.0342(14) 0.0492(14) 0.134(3) -0.0573(16) -0.0169(15) -0.0048(11)
F4 0.0376(11) 0.0313(10) 0.0177(9) -0.0081(8) 0.0028(8) -0.0142(9)
F5 0.0327(11) 0.0305(10) 0.0369(11) -0.0217(9) 0.0000(9) -0.0077(9)
F6 0.0362(12) 0.0249(10) 0.0498(13) -0.0137(10) 0.0026(10) -0.0154(9)
F7 0.0410(12) 0.0301(11) 0.0280(11) 0.0007(9) 0.0053(9) -0.0180(9)
F8 0.0728(18) 0.0505(15) 0.0299(12) -0.0057(11) 0.0165(12) 0.0259(13)
F9 0.0492(16) 0.0308(13) 0.142(3) -0.0443(16) -0.0104(16) 0.0031(11)
F10 0.0446(14) 0.0676(16) 0.0387(13) -0.0271(12) -0.0176(11) 0.0253(12)
F11 0.0261(10) 0.0281(10) 0.0256(10) -0.0040(9) 0.0049(8) -0.0038(8)
F12 0.0277(11) 0.0285(10) 0.0457(12) -0.0130(10) 0.0007(9) 0.0018(9)
F13 0.0403(12) 0.0170(10) 0.0511(13) 0.0013(10) -0.0102(10) 0.0012(9)
F14 0.0431(12) 0.0263(10) 0.0256(10) 0.0118(9) -0.0039(9) -0.0099(9)
S1 0.0310(5) 0.0190(4) 0.0152(4) -0.0020(3) 0.0023(3) -0.0061(3)
S2 0.0326(5) 0.0221(4) 0.0159(4) -0.0013(3) 0.0020(3) -0.0072(3)
Cu1 0.0273(2) 0.0134(2) 0.0153(2) -0.00267(16) 0.00175(15) -0.00410(16)

loop_
_atom_type_symbol
_atom_type_description
_atom_type_scat_dispersion_real
_atom_type_scat_dispersion_imag
_atom_type_scat_source
C C 0.0033 0.0016 'International Tables Vol C Tables 4.2.6.8 and 6.1.1.4'
H H 0.0000 0.0000 'International Tables Vol C Tables 4.2.6.8 and 6.1.1.4'
N N 0.0061 0.0033 'International Tables Vol C Tables 4.2.6.8 and 6.1.1.4'
O O 0.0106 0.0060 'International Tables Vol C Tables 4.2.6.8 and 6.1.1.4'
F F 0.0171 0.0103 'International Tables Vol C Tables 4.2.6.8 and 6.1.1.4'
S S 0.1246 0.1234 'International Tables Vol C Tables 4.2.6.8 and 6.1.1.4'
Cu Cu 0.3201 1.2651 'International Tables Vol C Tables 4.2.6.8 and 6.1.1.4'

loop_
_geom_angle_atom_site_label_1
_geom_angle_atom_site_label_2
_geom_angle_atom_site_label_3
_geom_angle
N1 C1 C2 126.1(3)
N1 C1 S1 114.5(2)
C2 C1 S1 119.3(2)
C3 C2 C1 122.5(3)
C3 C2 H2 120(2)
C1 C2 H2 118(2)
O1 C3 C2 128.9(3)
O1 C3 C4 112.1(3)
C2 C3 C4 119.0(3)
F1 C4 F2 108.1(3)
F1 C4 F3 108.0(4)
F2 C4 F3 104.1(3)
F1 C4 C3 113.7(3)
F2 C4 C3 111.7(3)
F3 C4 C3 110.7(3)
C10 C5 C6 121.1(3)
C10 C5 S1 129.0(2)
C6 C5 S1 109.9(2)
N1 C6 C7 126.9(3)
N1 C6 C5 114.7(3)
C7 C6 C5 118.3(3)
F4 C7 C8 118.9(3)
F4 C7 C6 121.3(3)
C8 C7 C6 119.8(3)
F5 C8 C7 119.6(3)
F5 C8 C9 119.2(3)
C7 C8 C9 121.2(3)
F6 C9 C10 120.7(3)
F6 C9 C8 119.7(3)
C10 C9 C8 119.6(3)
F7 C10 C9 120.0(3)
F7 C10 C5 120.2(3)
C9 C10 C5 119.9(3)
N2 C11 C12 126.0(3)
N2 C11 S2 114.5(2)
C12 C11 S2 119.4(2)
C13 C12 C11 123.0(3)
C13 C12 H12 119(2)
C11 C12 H12 118(2)
O2 C13 C12 128.5(3)
O2 C13 C14 112.1(3)
C12 C13 C14 119.4(3)
F8 C14 F10 106.6(3)
F8 C14 F9 107.8(3)
F10 C14 F9 105.2(3)
F8 C14 C13 114.7(3)
F10 C14 C13 110.8(3)
F9 C14 C13 111.1(3)
C20 C15 C16 120.7(3)
C20 C15 S2 128.9(3)
C16 C15 S2 110.4(2)
N2 C16 C15 114.4(3)
N2 C16 C17 126.7(3)
C15 C16 C17 118.8(3)
F11 C17 C18 119.0(3)
F11 C17 C16 121.2(3)
C18 C17 C16 119.7(3)
F12 C18 C17 119.7(3)
F12 C18 C19 119.8(3)
C17 C18 C19 120.5(3)
F13 C19 C20 120.3(3)
F13 C19 C18 119.0(3)
C20 C19 C18 120.6(3)
F14 C20 C19 120.0(3)
F14 C20 C15 120.3(3)
C19 C20 C15 119.7(3)
C1 N1 C6 111.2(2)
C1 N1 Cu1 121.7(2)
C6 N1 Cu1 126.9(2)
C11 N2 C16 111.2(2)
C11 N2 Cu1 122.0(2)
C16 N2 Cu1 126.1(2)
C3 O1 Cu1 123.05(19)
C13 O2 Cu1 124.24(19)
C5 S1 C1 89.70(14)
C15 S2 C11 89.41(15)
O2 Cu1 O1 137.19(10)
O2 Cu1 N1 95.51(9)
O1 Cu1 N1 94.78(9)
O2 Cu1 N2 94.78(10)
O1 Cu1 N2 95.36(10)
N1 Cu1 N2 151.77(11)

loop_
_geom_bond_atom_site_label_1
_geom_bond_atom_site_label_2
_geom_bond_distance
C1 N1 1.329(4)
C1 C2 1.415(4)
C1 S1 1.745(3)
C2 C3 1.361(5)
C2 H2 0.90(4)
C3 O1 1.286(4)
C3 C4 1.519(5)
C4 F1 1.296(4)
C4 F2 1.308(4)
C4 F3 1.329(4)
C5 C10 1.381(4)
C5 C6 1.398(4)
C5 S1 1.737(3)
C6 N1 1.390(4)
C6 C7 1.391(4)
C7 F4 1.340(3)
C7 C8 1.368(4)
C8 F5 1.345(4)
C8 C9 1.392(5)
C9 F6 1.336(4)
C9 C10 1.361(5)
C10 F7 1.342(3)
C11 N2 1.331(4)
C11 C12 1.417(5)
C11 S2 1.746(3)
C12 C13 1.361(4)
C12 H12 0.93(4)
C13 O2 1.287(4)
C13 C14 1.511(5)
C14 F8 1.310(4)
C14 F10 1.322(4)
C14 F9 1.324(4)
C15 C20 1.385(5)
C15 C16 1.397(4)
C15 S2 1.729(3)
C16 N2 1.385(4)
C16 C17 1.400(5)
C17 F11 1.334(3)
C17 C18 1.376(4)
C18 F12 1.336(4)
C18 C19 1.388(5)
C19 F13 1.348(4)
C19 C20 1.365(5)
C20 F14 1.343(4)
N1 Cu1 1.947(2)
N2 Cu1 1.958(2)
O1 Cu1 1.905(2)
O2 Cu1 1.903(2)

loop_
_geom_torsion_atom_site_label_1
_geom_torsion_atom_site_label_2
_geom_torsion_atom_site_label_3
_geom_torsion_atom_site_label_4
_geom_torsion
N1 C1 C2 C3 -6.1(5)
S1 C1 C2 C3 172.4(3)
C1 C2 C3 O1 4.3(6)
C1 C2 C3 C4 -175.7(3)
O1 C3 C4 F1 -178.4(3)
C2 C3 C4 F1 1.6(5)
O1 C3 C4 F2 -55.7(4)
C2 C3 C4 F2 124.3(3)
O1 C3 C4 F3 59.9(4)
C2 C3 C4 F3 -120.1(3)
C10 C5 C6 N1 -176.1(3)
S1 C5 C6 N1 0.9(3)
C10 C5 C6 C7 1.9(5)
S1 C5 C6 C7 178.9(2)
N1 C6 C7 F4 0.3(5)
C5 C6 C7 F4 -177.4(3)
N1 C6 C7 C8 178.8(3)
C5 C6 C7 C8 1.1(4)
F4 C7 C8 F5 -4.2(5)
C6 C7 C8 F5 177.3(3)
F4 C7 C8 C9 175.1(3)
C6 C7 C8 C9 -3.4(5)
F5 C8 C9 F6 3.2(5)
C7 C8 C9 F6 -176.1(3)
F5 C8 C9 C10 -178.0(3)
C7 C8 C9 C10 2.8(5)
F6 C9 C10 F7 -0.3(5)
C8 C9 C10 F7 -179.1(3)
F6 C9 C10 C5 179.1(3)
C8 C9 C10 C5 0.2(5)
C6 C5 C10 F7 176.8(3)
S1 C5 C10 F7 0.4(5)
C6 C5 C10 C9 -2.5(5)
S1 C5 C10 C9 -179.0(3)
N2 C11 C12 C13 0.3(5)
S2 C11 C12 C13 -178.7(3)
C11 C12 C13 O2 0.8(5)
C11 C12 C13 C14 -179.2(3)
O2 C13 C14 F8 172.6(3)
C12 C13 C14 F8 -7.4(5)
O2 C13 C14 F10 51.8(4)
C12 C13 C14 F10 -128.1(3)
O2 C13 C14 F9 -64.8(4)
C12 C13 C14 F9 115.3(4)
C20 C15 C16 N2 178.3(3)
S2 C15 C16 N2 -1.9(3)
C20 C15 C16 C17 -3.1(5)
S2 C15 C16 C17 176.6(2)
N2 C16 C17 F11 5.3(5)
C15 C16 C17 F11 -173.0(3)
N2 C16 C17 C18 -178.5(3)
C15 C16 C17 C18 3.2(5)
F11 C17 C18 F12 -2.6(5)
C16 C17 C18 F12 -178.9(3)
F11 C17 C18 C19 175.1(3)
C16 C17 C18 C19 -1.2(5)
F12 C18 C19 F13 -0.9(5)
C17 C18 C19 F13 -178.5(3)
F12 C18 C19 C20 176.8(3)
C17 C18 C19 C20 -0.8(5)
F13 C19 C20 F14 -1.0(5)
C18 C19 C20 F14 -178.7(3)
F13 C19 C20 C15 178.5(3)
C18 C19 C20 C15 0.9(5)
C16 C15 C20 F14 -179.3(3)
S2 C15 C20 F14 1.0(5)
C16 C15 C20 C19 1.1(5)
S2 C15 C20 C19 -178.5(3)
C2 C1 N1 C6 177.5(3)
S1 C1 N1 C6 -1.0(3)
C2 C1 N1 Cu1 -6.9(4)
S1 C1 N1 Cu1 174.57(14)
C7 C6 N1 C1 -177.7(3)
C5 C6 N1 C1 0.1(4)
C7 C6 N1 Cu1 7.0(4)
C5 C6 N1 Cu1 -175.3(2)
C12 C11 N2 C16 -179.7(3)
S2 C11 N2 C16 -0.7(3)
C12 C11 N2 Cu1 -8.8(4)
S2 C11 N2 Cu1 170.23(14)
C15 C16 N2 C11 1.7(4)
C17 C16 N2 C11 -176.7(3)
C15 C16 N2 Cu1 -168.8(2)
C17 C16 N2 Cu1 12.9(4)
C2 C3 O1 Cu1 10.7(5)
C4 C3 O1 Cu1 -169.3(2)
C12 C13 O2 Cu1 7.3(5)
C14 C13 O2 Cu1 -172.6(2)
C10 C5 S1 C1 175.6(3)
C6 C5 S1 C1 -1.2(2)
N1 C1 S1 C5 1.3(2)
C2 C1 S1 C5 -177.4(3)
C20 C15 S2 C11 -179.0(3)
C16 C15 S2 C11 1.2(2)
N2 C11 S2 C15 -0.3(3)
C12 C11 S2 C15 178.8(3)
C13 O2 Cu1 O1 91.4(3)
C13 O2 Cu1 N1 -165.4(2)
C13 O2 Cu1 N2 -11.7(2)
C3 O1 Cu1 O2 85.8(3)
C3 O1 Cu1 N1 -17.6(3)
C3 O1 Cu1 N2 -171.2(2)
C1 N1 Cu1 O2 -122.8(2)
C6 N1 Cu1 O2 52.1(3)
C1 N1 Cu1 O1 15.6(2)
C6 N1 Cu1 O1 -169.5(2)
C1 N1 Cu1 N2 126.4(3)
C6 N1 Cu1 N2 -58.8(4)
C11 N2 Cu1 O2 12.3(2)
C16 N2 Cu1 O2 -178.2(2)
C11 N2 Cu1 O1 -126.1(2)
C16 N2 Cu1 O1 43.4(3)
C11 N2 Cu1 N1 123.4(3)
C16 N2 Cu1 N1 -67.1(3)
